data_7026914
loop_
_publ_author_name
'G\'omez, Ver\'onica'
'Corbella, Montserrat'
'Font-Bardia, Merc\'e'
'Calvet, Teresa'

_publ_section_title
;
 A \m(1,1)- or \m(1,3)-carboxylate bridge makes the difference in the
 magnetic properties of dinuclear Mn(II) compounds.
;
_journal_issue 48
_journal_name_full 'Dalton transactions (Cambridge, England : 2003)'
_journal_page_first 11664
_journal_page_last 11674
_journal_paper_doi 10.1039/c0dt00902d
_journal_volume 39
_journal_year 2010
_chemical_compound_source 'synthesis as described'
_chemical_formula_moiety 'C64 H46 Mn2 N8 O4, 2(C2 H6 O), 2(Cl O4)'
_chemical_formula_sum 'C68 H58 Cl2 Mn2 N8 O14'
_chemical_formula_weight 1392.00
_chemical_name_systematic
;
?
;
_space_group_IT_number 2
_symmetry_cell_setting triclinic
_symmetry_Int_Tables_number 2
_symmetry_space_group_name_Hall '-P 1'
_symmetry_space_group_name_H-M 'P -1'
_atom_sites_solution_hydrogens geom
_atom_sites_solution_primary direct
_atom_sites_solution_secondary difmap
_audit_conform_dict_location ftp://ftp.iucr.org/pub/cif_core.dic
_audit_conform_dict_name cif_core.dic
_audit_conform_dict_version 2.3
_audit_creation_date 2008-05-23T17:05:22-00:00
_audit_creation_method 'WinGX routine CIF_UPDATE'
_cell_angle_alpha 111.089(2)
_cell_angle_beta 95.032(2)
_cell_angle_gamma 102.951(2)
_cell_formula_units_Z 1
_cell_length_a 9.4995(3)
_cell_length_b 13.1136(4)
_cell_length_c 14.1160(4)
_cell_measurement_reflns_used 1944
_cell_measurement_temperature 100(2)
_cell_measurement_theta_max 24.43
_cell_measurement_theta_min 2.74
_cell_measurement_wavelength 0.71073
_cell_volume 1571.31(9)
_computing_cell_refinement 'Bruker APEX II'
_computing_data_collection 'Bruker APEX II'
_computing_data_reduction 'Bruker APEX II'
_computing_molecular_graphics 'Ortep-3 for Windows (Farrugia, 1997)'
_computing_publication_material 'WinGX publication routines (Farrugia, 1999)'
_computing_structure_refinement 'SHELXL-97 (Sheldrick, 1997)'
_computing_structure_solution 'SIR97 (Giacovazzo et al, 1997)'
_diffrn_ambient_temperature 100(2)
_diffrn_measured_fraction_theta_full 0.996
_diffrn_measured_fraction_theta_max 0.996
_diffrn_measurement_device_type 'BrukerAXS ApexII-CCD area detector '
_diffrn_measurement_method 'phi and omega scans'
_diffrn_radiation_monochromator graphite
_diffrn_radiation_probe x-ray
_diffrn_radiation_source 'sealed tube'
_diffrn_radiation_type MoK\a
_diffrn_radiation_wavelength 0.71073
_diffrn_reflns_av_R_equivalents 0.0363
_diffrn_reflns_av_unetI/netI 0.0259
_diffrn_reflns_limit_h_max 11
_diffrn_reflns_limit_h_min -11
_diffrn_reflns_limit_k_max 14
_diffrn_reflns_limit_k_min -15
_diffrn_reflns_limit_l_max 17
_diffrn_reflns_limit_l_min 0
_diffrn_reflns_number 42683
_diffrn_reflns_theta_full 25.68
_diffrn_reflns_theta_max 25.68
_diffrn_reflns_theta_min 1.57
_exptl_absorpt_coefficient_mu 0.562
_exptl_absorpt_correction_T_max 0.9
_exptl_absorpt_correction_T_min 0.84222
_exptl_absorpt_correction_type multi-scan
_exptl_absorpt_process_details 'BRUKER SADABS'
_exptl_crystal_colour yellow
_exptl_crystal_density_diffrn 1.471
_exptl_crystal_density_method 'not measured'
_exptl_crystal_description prism
_exptl_crystal_F_000 718
_exptl_crystal_size_max 0.46
_exptl_crystal_size_mid 0.32
_exptl_crystal_size_min 0.18
_refine_diff_density_max 0.487
_refine_diff_density_min -0.82
_refine_diff_density_rms 0.053
_refine_ls_extinction_method none
_refine_ls_goodness_of_fit_ref 1.094
_refine_ls_hydrogen_treatment mixed
_refine_ls_matrix_type full
_refine_ls_number_parameters 436
_refine_ls_number_reflns 5947
_refine_ls_number_restraints 4
_refine_ls_restrained_S_all 1.103
_refine_ls_R_factor_all 0.0396
_refine_ls_R_factor_gt 0.0326
_refine_ls_shift/su_max 0.001
_refine_ls_shift/su_mean 0
_refine_ls_structure_factor_coef Fsqd
_refine_ls_weighting_details 'calc w=1/[\s^2^(Fo^2^)+(0.0379P)^2^+0.7148P] where P=(Fo^2^+2Fc^2^)/3'
_refine_ls_weighting_scheme calc
_refine_ls_wR_factor_gt 0.0788
_refine_ls_wR_factor_ref 0.0817
_reflns_number_gt 5101
_reflns_number_total 5947
_reflns_threshold_expression >2sigma(I)
_cod_data_source_file c0dt00902d.txt
_cod_data_source_block compound2
_cod_database_code 7026914

loop_
_symmetry_equiv_pos_as_xyz
'x, y, z'
'-x, -y, -z'

loop_
_atom_site_label
_atom_site_type_symbol
_atom_site_fract_x
_atom_site_fract_y
_atom_site_fract_z
_atom_site_U_iso_or_equiv
_atom_site_adp_type
_atom_site_occupancy
_atom_site_symmetry_multiplicity
_atom_site_calc_flag
_atom_site_refinement_flags
_atom_site_disorder_assembly
_atom_site_disorder_group
C1 C 0.3036(2) 0.23880(16) 0.62830(13) 0.0207(4) Uani 1 1 d . . .
H1 H 0.2491 0.2902 0.6246 0.025 Uiso 1 1 calc R . .
C2 C 0.2535(2) 0.12617(17) 0.55746(14) 0.0258(4) Uani 1 1 d . . .
H2 H 0.1683 0.1023 0.5058 0.031 Uiso 1 1 calc R . .
C3 C 0.3292(2) 0.05068(17) 0.56361(15) 0.0281(5) Uani 1 1 d . . .
H3 H 0.2967 -0.0264 0.5162 0.034 Uiso 1 1 calc R . .
C4 C 0.4552(2) 0.08788(15) 0.64036(14) 0.0228(4) Uani 1 1 d . . .
C5 C 0.49895(19) 0.20321(15) 0.70700(13) 0.0170(4) Uani 1 1 d . . .
C6 C 0.5385(2) 0.01409(17) 0.65358(17) 0.0303(5) Uani 1 1 d . . .
H6 H 0.5084 -0.064 0.6087 0.036 Uiso 1 1 calc R . .
C7 C 0.6585(2) 0.05283(17) 0.72812(17) 0.0301(5) Uani 1 1 d . . .
H7 H 0.7118 0.0018 0.7349 0.036 Uiso 1 1 calc R . .
C8 C 0.7071(2) 0.16992(16) 0.79743(15) 0.0229(4) Uani 1 1 d . . .
C9 C 0.62796(19) 0.24505(15) 0.78694(13) 0.0174(4) Uani 1 1 d . . .
C10 C 0.8308(2) 0.21511(18) 0.87710(16) 0.0284(5) Uani 1 1 d . . .
H10 H 0.8873 0.1672 0.8868 0.034 Uiso 1 1 calc R . .
C11 C 0.8703(2) 0.32804(18) 0.94080(15) 0.0258(4) Uani 1 1 d . . .
H11 H 0.9536 0.3593 0.995 0.031 Uiso 1 1 calc R . .
C12 C 0.7851(2) 0.39615(17) 0.92422(14) 0.0222(4) Uani 1 1 d . . .
H12 H 0.813 0.4745 0.9682 0.027 Uiso 1 1 calc R . .
C13 C 0.74241(19) 0.49710(15) 0.67593(13) 0.0195(4) Uani 1 1 d . . .
H13 H 0.7919 0.454 0.7012 0.023 Uiso 1 1 calc R . .
C14 C 0.8039(2) 0.54110(17) 0.60694(14) 0.0247(4) Uani 1 1 d . . .
H14 H 0.892 0.5268 0.5855 0.03 Uiso 1 1 calc R . .
C15 C 0.7350(2) 0.60485(16) 0.57106(14) 0.0250(4) Uani 1 1 d . . .
H15 H 0.776 0.6365 0.5254 0.03 Uiso 1 1 calc R . .
C16 C 0.6032(2) 0.62319(15) 0.60221(13) 0.0210(4) Uani 1 1 d . . .
C17 C 0.54818(19) 0.57415(14) 0.66978(13) 0.0153(4) Uani 1 1 d . . .
C18 C 0.5217(2) 0.68694(16) 0.56723(15) 0.0266(5) Uani 1 1 d . . .
H18 H 0.5583 0.72 0.5214 0.032 Uiso 1 1 calc R . .
C19 C 0.3950(2) 0.70084(16) 0.59792(15) 0.0269(5) Uani 1 1 d . . .
H19 H 0.3436 0.7435 0.5734 0.032 Uiso 1 1 calc R . .
C20 C 0.3359(2) 0.65238(15) 0.66710(14) 0.0197(4) Uani 1 1 d . . .
C21 C 0.41170(19) 0.58844(14) 0.70228(13) 0.0152(4) Uani 1 1 d . . .
C22 C 0.2034(2) 0.66447(16) 0.70125(15) 0.0241(4) Uani 1 1 d . . .
H22 H 0.149 0.707 0.679 0.029 Uiso 1 1 calc R . .
C23 C 0.1529(2) 0.61476(16) 0.76667(15) 0.0231(4) Uani 1 1 d . . .
H23 H 0.0647 0.6234 0.7913 0.028 Uiso 1 1 calc R . .
C24 C 0.23441(19) 0.55083(15) 0.79643(14) 0.0191(4) Uani 1 1 d . . .
H24 H 0.1982 0.5154 0.8408 0.023 Uiso 1 1 calc R . .
C25 C 0.34591(18) 0.35036(15) 0.96448(13) 0.0144(4) Uani 1 1 d . . .
C26 C 0.29797(19) 0.22448(14) 0.90217(13) 0.0154(4) Uani 1 1 d . . .
C27 C 0.17941(19) 0.18289(15) 0.81992(13) 0.0181(4) Uani 1 1 d . . .
H27 H 0.1349 0.2343 0.8041 0.022 Uiso 1 1 calc R . .
C28 C 0.1264(2) 0.06738(16) 0.76135(14) 0.0233(4) Uani 1 1 d . . .
H28 H 0.0444 0.0392 0.7065 0.028 Uiso 1 1 calc R . .
C29 C 0.1936(2) -0.00645(17) 0.78343(16) 0.0286(5) Uani 1 1 d . . .
H29 H 0.1577 -0.0858 0.7435 0.034 Uiso 1 1 calc R . .
C30 C 0.3127(2) 0.03427(16) 0.86330(15) 0.0260(4) Uani 1 1 d . . .
H30 H 0.3589 -0.0177 0.8764 0.031 Uiso 1 1 calc R . .
C31 C 0.3667(2) 0.14991(16) 0.92505(14) 0.0198(4) Uani 1 1 d . . .
C32 C 0.4980(2) 0.19099(17) 1.00988(15) 0.0254(4) Uani 1 1 d . . .
H32A H 0.4663 0.2126 1.0769 0.038 Uiso 1 1 calc R . .
H32B H 0.5674 0.2571 1.0071 0.038 Uiso 1 1 calc R . .
H32C H 0.5459 0.1302 1.001 0.038 Uiso 1 1 calc R . .
C33 C 0.1561(2) 0.13570(19) 0.15661(18) 0.0376(5) Uani 1 1 d . . .
H33A H 0.2606 0.1635 0.1559 0.056 Uiso 1 1 calc R . .
H33B H 0.13 0.0532 0.1368 0.056 Uiso 1 1 calc R . .
H33C H 0.137 0.1724 0.2262 0.056 Uiso 1 1 calc R . .
C34 C 0.0652(2) 0.16334(17) 0.08130(15) 0.0269(4) Uani 1 1 d . . .
H34A H 0.0848 0.1259 0.0111 0.032 Uiso 1 1 calc R . .
H34B H -0.0403 0.1323 0.0803 0.032 Uiso 1 1 calc R . .
N1 N 0.42354(16) 0.27765(12) 0.70058(11) 0.0161(3) Uani 1 1 d . . .
N2 N 0.66714(16) 0.35708(12) 0.85009(11) 0.0166(3) Uani 1 1 d . . .
N3 N 0.61897(15) 0.51289(12) 0.70720(11) 0.0152(3) Uani 1 1 d . . .
N4 N 0.35922(15) 0.53728(12) 0.76585(11) 0.0151(3) Uani 1 1 d . . .
O1 O 0.36055(13) 0.41748(10) 0.91894(9) 0.0164(3) Uani 1 1 d . . .
O2 O 0.36375(13) 0.38310(10) 1.06258(9) 0.0179(3) Uani 1 1 d . . .
O3 O 0.09553(15) 0.28222(12) 0.10655(11) 0.0272(3) Uani 1 1 d . . .
H3A H 0.177(3) 0.305(2) 0.0988(19) 0.041 Uiso 1 1 d . . .
O4 O 0.75645(13) 0.23480(11) 0.57942(10) 0.0233(3) Uani 1 1 d . A .
O5 O 0.94568(16) 0.15376(13) 0.60457(13) 0.0406(4) Uani 1 1 d . A .
Cl1 Cl 0.91274(5) 0.25282(4) 0.60058(4) 0.02788(13) Uani 1 1 d D . .
Mn1 Mn 0.51064(3) 0.45451(2) 0.823866(19) 0.01339(9) Uani 1 1 d . . .
O6 O 0.9686(2) 0.34044(16) 0.70635(19) 0.0433(7) Uani 0.816(4) 1 d PD A 1
O7 O 0.9817(3) 0.2915(3) 0.5320(3) 0.0687(10) Uani 0.816(4) 1 d PD A 1
O6B O 0.9983(10) 0.3588(7) 0.6499(9) 0.0433(7) Uani 0.184(4) 1 d PD A 2
O7B O 0.9421(15) 0.2263(14) 0.4863(10) 0.0687(10) Uani 0.184(4) 1 d PD A 2

loop_
_atom_site_aniso_label
_atom_site_aniso_U_11
_atom_site_aniso_U_22
_atom_site_aniso_U_33
_atom_site_aniso_U_23
_atom_site_aniso_U_13
_atom_site_aniso_U_12
C1 0.0194(9) 0.0264(10) 0.0149(9) 0.0087(8) 0.0052(7) 0.0018(8)
C2 0.0224(10) 0.0301(11) 0.0151(9) 0.0040(8) 0.0052(8) -0.0040(9)
C3 0.0315(11) 0.0188(10) 0.0229(10) -0.0005(8) 0.0140(9) -0.0033(9)
C4 0.0268(10) 0.0166(9) 0.0231(10) 0.0057(8) 0.0146(8) 0.0023(8)
C5 0.0202(9) 0.0170(9) 0.0159(9) 0.0077(7) 0.0112(7) 0.0041(8)
C6 0.0392(13) 0.0164(10) 0.0386(12) 0.0093(9) 0.0240(10) 0.0097(9)
C7 0.0372(12) 0.0231(11) 0.0437(13) 0.0193(10) 0.0232(10) 0.0179(9)
C8 0.0265(10) 0.0248(10) 0.0285(10) 0.0162(9) 0.0177(8) 0.0137(8)
C9 0.0197(9) 0.0194(10) 0.0192(9) 0.0108(8) 0.0123(7) 0.0079(8)
C10 0.0259(11) 0.0385(13) 0.0386(12) 0.0259(10) 0.0168(9) 0.0209(10)
C11 0.0205(10) 0.0389(12) 0.0268(10) 0.0192(10) 0.0063(8) 0.0133(9)
C12 0.0186(10) 0.0278(11) 0.0204(10) 0.0091(8) 0.0038(8) 0.0072(8)
C13 0.0175(9) 0.0190(10) 0.0172(9) 0.0030(8) 0.0035(7) 0.0026(8)
C14 0.0194(10) 0.0287(11) 0.0190(10) 0.0032(8) 0.0083(8) 0.0016(8)
C15 0.0268(11) 0.0275(11) 0.0150(9) 0.0084(8) 0.0058(8) -0.0044(9)
C16 0.0259(10) 0.0186(10) 0.0138(9) 0.0057(8) 0.0018(8) -0.0016(8)
C17 0.0185(9) 0.0116(9) 0.0111(8) 0.0022(7) 0.0003(7) -0.0003(7)
C18 0.0339(12) 0.0247(11) 0.0225(10) 0.0169(9) 0.0021(9) -0.0010(9)
C19 0.0342(12) 0.0199(10) 0.0270(11) 0.0149(9) -0.0034(9) 0.0022(9)
C20 0.0229(10) 0.0135(9) 0.0193(9) 0.0060(8) -0.0033(8) 0.0020(8)
C21 0.0180(9) 0.0124(9) 0.0117(8) 0.0035(7) -0.0008(7) 0.0009(7)
C22 0.0236(10) 0.0186(10) 0.0291(11) 0.0082(8) -0.0033(8) 0.0090(8)
C23 0.0173(10) 0.0242(10) 0.0265(10) 0.0075(8) 0.0033(8) 0.0079(8)
C24 0.0167(9) 0.0219(10) 0.0183(9) 0.0079(8) 0.0026(7) 0.0048(8)
C25 0.0104(8) 0.0184(9) 0.0158(9) 0.0083(7) 0.0039(7) 0.0032(7)
C26 0.0171(9) 0.0161(9) 0.0153(9) 0.0077(7) 0.0087(7) 0.0040(7)
C27 0.0187(9) 0.0199(10) 0.0169(9) 0.0082(8) 0.0076(7) 0.0045(8)
C28 0.0229(10) 0.0210(10) 0.0188(9) 0.0041(8) 0.0033(8) -0.0014(8)
C29 0.0363(12) 0.0158(10) 0.0282(11) 0.0045(8) 0.0101(9) 0.0021(9)
C30 0.0354(12) 0.0197(10) 0.0304(11) 0.0139(9) 0.0134(9) 0.0122(9)
C31 0.0219(10) 0.0228(10) 0.0187(9) 0.0109(8) 0.0095(8) 0.0070(8)
C32 0.0275(11) 0.0278(11) 0.0253(10) 0.0126(9) 0.0051(8) 0.0119(9)
C33 0.0367(13) 0.0320(12) 0.0420(13) 0.0199(11) -0.0014(10) 0.0001(10)
C34 0.0248(10) 0.0271(11) 0.0258(10) 0.0118(9) 0.0047(8) -0.0013(9)
N1 0.0173(8) 0.0183(8) 0.0134(7) 0.0074(6) 0.0057(6) 0.0030(6)
N2 0.0169(8) 0.0173(8) 0.0166(7) 0.0070(6) 0.0050(6) 0.0054(6)
N3 0.0153(7) 0.0151(8) 0.0127(7) 0.0036(6) 0.0020(6) 0.0025(6)
N4 0.0156(8) 0.0151(7) 0.0141(7) 0.0057(6) 0.0021(6) 0.0032(6)
O1 0.0180(6) 0.0163(6) 0.0176(6) 0.0094(5) 0.0054(5) 0.0041(5)
O2 0.0211(7) 0.0167(6) 0.0139(6) 0.0058(5) 0.0047(5) 0.0012(5)
O3 0.0206(7) 0.0285(8) 0.0359(8) 0.0146(7) 0.0118(6) 0.0073(6)
O4 0.0165(7) 0.0253(7) 0.0284(7) 0.0114(6) 0.0000(5) 0.0064(6)
O5 0.0314(9) 0.0323(9) 0.0574(10) 0.0156(8) -0.0038(7) 0.0152(7)
Cl1 0.0171(2) 0.0252(3) 0.0429(3) 0.0166(2) 0.0027(2) 0.0043(2)
Mn1 0.01481(15) 0.01355(15) 0.01288(14) 0.00641(11) 0.00283(10) 0.00379(11)
O6 0.0375(11) 0.0268(10) 0.0446(14) -0.0012(10) -0.0175(10) 0.0039(8)
O7 0.0345(15) 0.120(3) 0.088(2) 0.081(2) 0.0268(15) 0.0175(16)
O6B 0.0375(11) 0.0268(10) 0.0446(14) -0.0012(10) -0.0175(10) 0.0039(8)
O7B 0.0345(15) 0.120(3) 0.088(2) 0.081(2) 0.0268(15) 0.0175(16)

loop_
_atom_type_symbol
_atom_type_description
_atom_type_scat_dispersion_real
_atom_type_scat_dispersion_imag
_atom_type_scat_source
C C 0.0033 0.0016 'International Tables Vol C Tables 4.2.6.8 and 6.1.1.4'
H H 0 0 'International Tables Vol C Tables 4.2.6.8 and 6.1.1.4'
N N 0.0061 0.0033 'International Tables Vol C Tables 4.2.6.8 and 6.1.1.4'
O O 0.0106 0.006 'International Tables Vol C Tables 4.2.6.8 and 6.1.1.4'
Cl Cl 0.1484 0.1585 'International Tables Vol C Tables 4.2.6.8 and 6.1.1.4'
Mn Mn 0.3368 0.7283 'International Tables Vol C Tables 4.2.6.8 and 6.1.1.4'

loop_
_geom_angle_atom_site_label_1
_geom_angle_atom_site_label_2
_geom_angle_atom_site_label_3
_geom_angle
_geom_angle_site_symmetry_1
_geom_angle_site_symmetry_3
N1 C1 C2 123.27(18) . .
N1 C1 H1 118.4 . .
C2 C1 H1 118.4 . .
C3 C2 C1 118.86(18) . .
C3 C2 H2 120.6 . .
C1 C2 H2 120.6 . .
C2 C3 C4 119.65(17) . .
C2 C3 H3 120.2 . .
C4 C3 H3 120.2 . .
C5 C4 C3 117.49(18) . .
C5 C4 C6 119.32(18) . .
C3 C4 C6 123.19(18) . .
N1 C5 C4 122.62(17) . .
N1 C5 C9 118.08(15) . .
C4 C5 C9 119.29(17) . .
C7 C6 C4 121.49(18) . .
C7 C6 H6 119.3 . .
C4 C6 H6 119.3 . .
C6 C7 C8 120.91(19) . .
C6 C7 H7 119.5 . .
C8 C7 H7 119.5 . .
C10 C8 C9 117.24(18) . .
C10 C8 C7 123.50(18) . .
C9 C8 C7 119.27(18) . .
N2 C9 C8 122.54(17) . .
N2 C9 C5 117.74(16) . .
C8 C9 C5 119.72(16) . .
C11 C10 C8 120.24(18) . .
C11 C10 H10 119.9 . .
C8 C10 H10 119.9 . .
C10 C11 C12 118.41(18) . .
C10 C11 H11 120.8 . .
C12 C11 H11 120.8 . .
N2 C12 C11 123.43(18) . .
N2 C12 H12 118.3 . .
C11 C12 H12 118.3 . .
N3 C13 C14 123.02(18) . .
N3 C13 H13 118.5 . .
C14 C13 H13 118.5 . .
C15 C14 C13 119.14(18) . .
C15 C14 H14 120.4 . .
C13 C14 H14 120.4 . .
C14 C15 C16 119.54(17) . .
C14 C15 H15 120.2 . .
C16 C15 H15 120.2 . .
C17 C16 C15 117.46(17) . .
C17 C16 C18 118.97(17) . .
C15 C16 C18 123.56(17) . .
N3 C17 C16 122.78(16) . .
N3 C17 C21 117.61(15) . .
C16 C17 C21 119.61(16) . .
C19 C18 C16 121.47(17) . .
C19 C18 H18 119.3 . .
C16 C18 H18 119.3 . .
C18 C19 C20 121.06(18) . .
C18 C19 H19 119.5 . .
C20 C19 H19 119.5 . .
C21 C20 C22 117.71(17) . .
C21 C20 C19 119.19(17) . .
C22 C20 C19 123.10(17) . .
N4 C21 C20 122.09(16) . .
N4 C21 C17 118.21(15) . .
C20 C21 C17 119.70(16) . .
C23 C22 C20 119.85(17) . .
C23 C22 H22 120.1 . .
C20 C22 H22 120.1 . .
C22 C23 C24 118.56(17) . .
C22 C23 H23 120.7 . .
C24 C23 H23 120.7 . .
N4 C24 C23 123.38(17) . .
N4 C24 H24 118.3 . .
C23 C24 H24 118.3 . .
O1 C25 O2 123.41(16) . .
O1 C25 C26 119.50(15) . .
O2 C25 C26 117.02(14) . .
C27 C26 C31 120.39(16) . .
C27 C26 C25 117.43(15) . .
C31 C26 C25 122.17(16) . .
C28 C27 C26 120.49(17) . .
C28 C27 H27 119.8 . .
C26 C27 H27 119.8 . .
C29 C28 C27 119.39(18) . .
C29 C28 H28 120.3 . .
C27 C28 H28 120.3 . .
C28 C29 C30 120.43(18) . .
C28 C29 H29 119.8 . .
C30 C29 H29 119.8 . .
C29 C30 C31 121.51(18) . .
C29 C30 H30 119.2 . .
C31 C30 H30 119.2 . .
C30 C31 C26 117.76(17) . .
C30 C31 C32 119.90(17) . .
C26 C31 C32 122.29(16) . .
C31 C32 H32A 109.5 . .
C31 C32 H32B 109.5 . .
H32A C32 H32B 109.5 . .
C31 C32 H32C 109.5 . .
H32A C32 H32C 109.5 . .
H32B C32 H32C 109.5 . .
C34 C33 H33A 109.5 . .
C34 C33 H33B 109.5 . .
H33A C33 H33B 109.5 . .
C34 C33 H33C 109.5 . .
H33A C33 H33C 109.5 . .
H33B C33 H33C 109.5 . .
O3 C34 C33 112.52(17) . .
O3 C34 H34A 109.1 . .
C33 C34 H34A 109.1 . .
O3 C34 H34B 109.1 . .
C33 C34 H34B 109.1 . .
H34A C34 H34B 107.8 . .
C1 N1 C5 118.08(15) . .
C1 N1 Mn1 126.90(13) . .
C5 N1 Mn1 114.87(11) . .
C12 N2 C9 118.15(16) . .
C12 N2 Mn1 126.72(12) . .
C9 N2 Mn1 114.95(11) . .
C13 N3 C17 118.03(15) . .
C13 N3 Mn1 127.35(12) . .
C17 N3 Mn1 114.58(11) . .
C24 N4 C21 118.39(15) . .
C24 N4 Mn1 125.88(12) . .
C21 N4 Mn1 115.30(11) . .
C25 O1 Mn1 132.92(11) . .
C25 O2 Mn1 127.42(11) . 2_667
C34 O3 H3A 108.9(17) . .
O6B Cl1 O7 69.4(5) . .
O6B Cl1 O5 125.5(4) . .
O7 Cl1 O5 113.62(16) . .
O6B Cl1 O4 118.6(4) . .
O7 Cl1 O4 111.59(13) . .
O5 Cl1 O4 110.33(9) . .
O7 Cl1 O6 108.63(16) . .
O5 Cl1 O6 104.82(11) . .
O4 Cl1 O6 107.44(10) . .
O6B Cl1 O7B 101.2(7) . .
O5 Cl1 O7B 93.8(6) . .
O4 Cl1 O7B 98.3(5) . .
O6 Cl1 O7B 140.1(5) . .
O1 Mn1 O2 95.79(5) . 2_667
O1 Mn1 N4 89.83(5) . .
O2 Mn1 N4 90.38(5) 2_667 .
O1 Mn1 N1 91.97(5) . .
O2 Mn1 N1 168.38(5) 2_667 .
N4 Mn1 N1 98.30(5) . .
O1 Mn1 N2 98.31(5) . .
O2 Mn1 N2 96.13(5) 2_667 .
N4 Mn1 N2 168.99(5) . .
N1 Mn1 N2 74.14(5) . .
O1 Mn1 N3 163.59(5) . .
O2 Mn1 N3 85.66(5) 2_667 .
N4 Mn1 N3 73.80(5) . .
N1 Mn1 N3 89.35(5) . .
N2 Mn1 N3 97.78(5) . .

loop_
_geom_bond_atom_site_label_1
_geom_bond_atom_site_label_2
_geom_bond_distance
_geom_bond_site_symmetry_2
C1 N1 1.327(2) .
C1 C2 1.395(3) .
C1 H1 0.95 .
C2 C3 1.369(3) .
C2 H2 0.95 .
C3 C4 1.405(3) .
C3 H3 0.95 .
C4 C5 1.404(3) .
C4 C6 1.430(3) .
C5 N1 1.356(2) .
C5 C9 1.445(3) .
C6 C7 1.346(3) .
C6 H6 0.95 .
C7 C8 1.432(3) .
C7 H7 0.95 .
C8 C10 1.405(3) .
C8 C9 1.405(3) .
C9 N2 1.359(2) .
C10 C11 1.370(3) .
C10 H10 0.95 .
C11 C12 1.396(3) .
C11 H11 0.95 .
C12 N2 1.328(2) .
C12 H12 0.95 .
C13 N3 1.322(2) .
C13 C14 1.405(3) .
C13 H13 0.95 .
C14 C15 1.369(3) .
C14 H14 0.95 .
C15 C16 1.405(3) .
C15 H15 0.95 .
C16 C17 1.405(2) .
C16 C18 1.436(3) .
C17 N3 1.365(2) .
C17 C21 1.442(2) .
C18 C19 1.343(3) .
C18 H18 0.95 .
C19 C20 1.433(3) .
C19 H19 0.95 .
C20 C21 1.405(2) .
C20 C22 1.409(3) .
C21 N4 1.366(2) .
C22 C23 1.370(3) .
C22 H22 0.95 .
C23 C24 1.402(3) .
C23 H23 0.95 .
C24 N4 1.324(2) .
C24 H24 0.95 .
C25 O1 1.255(2) .
C25 O2 1.276(2) .
C25 C26 1.501(2) .
C26 C27 1.398(2) .
C26 C31 1.401(3) .
C27 C28 1.384(3) .
C27 H27 0.95 .
C28 C29 1.379(3) .
C28 H28 0.95 .
C29 C30 1.382(3) .
C29 H29 0.95 .
C30 C31 1.394(3) .
C30 H30 0.95 .
C31 C32 1.501(3) .
C32 H32A 0.98 .
C32 H32B 0.98 .
C32 H32C 0.98 .
C33 C34 1.505(3) .
C33 H33A 0.98 .
C33 H33B 0.98 .
C33 H33C 0.98 .
C34 O3 1.422(2) .
C34 H34A 0.99 .
C34 H34B 0.99 .
N1 Mn1 2.2527(14) .
N2 Mn1 2.2527(15) .
N3 Mn1 2.2822(14) .
N4 Mn1 2.2473(14) .
O1 Mn1 2.1364(12) .
O2 Mn1 2.1441(12) 2_667
O3 H3A 0.80(2) .
O4 Cl1 1.4365(13) .
O5 Cl1 1.4215(15) .
Cl1 O6B 1.332(8) .
Cl1 O7 1.393(2) .
Cl1 O6 1.478(2) .
Cl1 O7B 1.587(12) .
Mn1 O2 2.1441(12) 2_667

loop_
_geom_torsion_atom_site_label_1
_geom_torsion_atom_site_label_2
_geom_torsion_atom_site_label_3
_geom_torsion_atom_site_label_4
_geom_torsion
_geom_torsion_site_symmetry_4
N1 C1 C2 C3 1.5(3) .
C1 C2 C3 C4 -0.2(3) .
C2 C3 C4 C5 -1.0(3) .
C2 C3 C4 C6 178.52(17) .
C3 C4 C5 N1 1.0(3) .
C6 C4 C5 N1 -178.50(16) .
C3 C4 C5 C9 -179.94(16) .
C6 C4 C5 C9 0.5(2) .
C5 C4 C6 C7 -0.4(3) .
C3 C4 C6 C7 -179.91(19) .
C4 C6 C7 C8 0.2(3) .
C6 C7 C8 C10 179.54(18) .
C6 C7 C8 C9 -0.1(3) .
C10 C8 C9 N2 0.0(3) .
C7 C8 C9 N2 179.73(16) .
C10 C8 C9 C5 -179.43(16) .
C7 C8 C9 C5 0.2(3) .
N1 C5 C9 N2 -0.9(2) .
C4 C5 C9 N2 -179.96(15) .
N1 C5 C9 C8 178.62(15) .
C4 C5 C9 C8 -0.5(2) .
C9 C8 C10 C11 0.0(3) .
C7 C8 C10 C11 -179.69(17) .
C8 C10 C11 C12 -0.2(3) .
C10 C11 C12 N2 0.3(3) .
N3 C13 C14 C15 1.0(3) .
C13 C14 C15 C16 -1.2(3) .
C14 C15 C16 C17 0.0(3) .
C14 C15 C16 C18 -178.79(17) .
C15 C16 C17 N3 1.6(3) .
C18 C16 C17 N3 -179.59(16) .
C15 C16 C17 C21 -178.69(16) .
C18 C16 C17 C21 0.2(3) .
C17 C16 C18 C19 0.2(3) .
C15 C16 C18 C19 178.99(18) .
C16 C18 C19 C20 0.0(3) .
C18 C19 C20 C21 -0.6(3) .
C18 C19 C20 C22 -179.87(18) .
C22 C20 C21 N4 1.2(3) .
C19 C20 C21 N4 -178.06(16) .
C22 C20 C21 C17 -179.73(16) .
C19 C20 C21 C17 1.0(3) .
N3 C17 C21 N4 -1.9(2) .
C16 C17 C21 N4 178.33(15) .
N3 C17 C21 C20 179.00(15) .
C16 C17 C21 C20 -0.8(2) .
C21 C20 C22 C23 0.1(3) .
C19 C20 C22 C23 179.36(17) .
C20 C22 C23 C24 -1.2(3) .
C22 C23 C24 N4 1.1(3) .
O1 C25 C26 C27 -46.1(2) .
O2 C25 C26 C27 130.99(17) .
O1 C25 C26 C31 134.64(17) .
O2 C25 C26 C31 -48.2(2) .
C31 C26 C27 C28 1.4(3) .
C25 C26 C27 C28 -177.88(15) .
C26 C27 C28 C29 -1.4(3) .
C27 C28 C29 C30 0.1(3) .
C28 C29 C30 C31 1.3(3) .
C29 C30 C31 C26 -1.3(3) .
C29 C30 C31 C32 -178.94(18) .
C27 C26 C31 C30 0.0(2) .
C25 C26 C31 C30 179.20(16) .
C27 C26 C31 C32 177.55(16) .
C25 C26 C31 C32 -3.3(3) .
C2 C1 N1 C5 -1.5(3) .
C2 C1 N1 Mn1 -176.96(12) .
C4 C5 N1 C1 0.2(2) .
C9 C5 N1 C1 -178.84(15) .
C4 C5 N1 Mn1 176.20(13) .
C9 C5 N1 Mn1 -2.84(19) .
C11 C12 N2 C9 -0.3(3) .
C11 C12 N2 Mn1 174.54(13) .
C8 C9 N2 C12 0.1(2) .
C5 C9 N2 C12 179.61(15) .
C8 C9 N2 Mn1 -175.34(13) .
C5 C9 N2 Mn1 4.15(19) .
C14 C13 N3 C17 0.5(3) .
C14 C13 N3 Mn1 -176.98(13) .
C16 C17 N3 C13 -1.8(2) .
C21 C17 N3 C13 178.45(15) .
C16 C17 N3 Mn1 175.99(13) .
C21 C17 N3 Mn1 -3.77(19) .
C23 C24 N4 C21 0.2(3) .
C23 C24 N4 Mn1 172.25(13) .
C20 C21 N4 C24 -1.4(2) .
C17 C21 N4 C24 179.55(15) .
C20 C21 N4 Mn1 -174.24(13) .
C17 C21 N4 Mn1 6.69(19) .
O2 C25 O1 Mn1 115.95(17) .
C26 C25 O1 Mn1 -67.1(2) .
O1 C25 O2 Mn1 -23.1(2) 2_667
C26 C25 O2 Mn1 159.93(11) 2_667
C25 O1 Mn1 O2 -106.47(15) 2_667
C25 O1 Mn1 N4 163.16(15) .
C25 O1 Mn1 N1 64.86(15) .
C25 O1 Mn1 N2 -9.39(16) .
C25 O1 Mn1 N3 159.24(17) .
C24 N4 Mn1 O1 2.63(14) .
C21 N4 Mn1 O1 174.89(12) .
C24 N4 Mn1 O2 -93.16(14) 2_667
C21 N4 Mn1 O2 79.10(12) 2_667
C24 N4 Mn1 N1 94.59(14) .
C21 N4 Mn1 N1 -93.15(12) .
C24 N4 Mn1 N2 140.5(3) .
C21 N4 Mn1 N2 -47.3(3) .
C24 N4 Mn1 N3 -178.52(15) .
C21 N4 Mn1 N3 -6.27(11) .
C1 N1 Mn1 O1 81.15(14) .
C5 N1 Mn1 O1 -94.45(11) .
C1 N1 Mn1 O2 -146.9(2) 2_667
C5 N1 Mn1 O2 37.5(3) 2_667
C1 N1 Mn1 N4 -8.97(15) .
C5 N1 Mn1 N4 175.44(11) .
C1 N1 Mn1 N2 179.23(15) .
C5 N1 Mn1 N2 3.64(11) .
C1 N1 Mn1 N3 -82.49(14) .
C5 N1 Mn1 N3 101.92(12) .
C12 N2 Mn1 O1 -89.43(15) .
C9 N2 Mn1 O1 85.58(12) .
C12 N2 Mn1 O2 7.36(15) 2_667
C9 N2 Mn1 O2 -177.63(11) 2_667
C12 N2 Mn1 N4 133.3(3) .
C9 N2 Mn1 N4 -51.7(3) .
C12 N2 Mn1 N1 -179.12(16) .
C9 N2 Mn1 N1 -4.11(11) .
C12 N2 Mn1 N3 93.80(15) .
C9 N2 Mn1 N3 -91.20(12) .
C13 N3 Mn1 O1 -173.10(15) .
C17 N3 Mn1 O1 9.4(2) .
C13 N3 Mn1 O2 91.14(14) 2_667
C17 N3 Mn1 O2 -86.39(11) 2_667
C13 N3 Mn1 N4 -177.19(15) .
C17 N3 Mn1 N4 5.27(11) .
C13 N3 Mn1 N1 -78.35(15) .
C17 N3 Mn1 N1 104.11(12) .
C13 N3 Mn1 N2 -4.46(15) .
C17 N3 Mn1 N2 178.00(11) .
